data_2014234
loop_
_publ_author_name
'Daniel E. Lynch'

_publ_section_title
;
 2-Amino-2-thiazoline and its 1:1 organic salt with 2-naphthoxyacetic
 acid
;
_journal_issue 9
_journal_name_full 'Acta Crystallographica Section C'
_journal_page_first o677
_journal_page_last o679
_journal_paper_doi 10.1107/S0108270104015604
_journal_volume 60
_journal_year 2004
_chemical_formula_iupac 'C3 H6 N2 S1'
_chemical_formula_moiety 'C3 H6 N2 S1'
_chemical_formula_sum 'C3 H6 N2 S'
_chemical_formula_weight 102.17
_chemical_name_systematic
;
2-Amino-2-thiazoline
;
_space_group_IT_number 14
_symmetry_cell_setting monoclinic
_symmetry_space_group_name_Hall '-P 2yn'
_symmetry_space_group_name_H-M 'P 1 21/n 1'
_atom_sites_solution_hydrogens geom
_atom_sites_solution_primary direct
_atom_sites_solution_secondary difmap
_audit_creation_method SHELXL-97
_cell_angle_alpha 90.00
_cell_angle_beta 101.974(4)
_cell_angle_gamma 90.00
_cell_formula_units_Z 8
_cell_length_a 5.8980(5)
_cell_length_b 14.8324(12)
_cell_length_c 10.7092(8)
_cell_measurement_reflns_used 8580
_cell_measurement_temperature 120(2)
_cell_measurement_theta_max 27.48
_cell_measurement_theta_min 2.91
_cell_volume 916.47(13)
_computing_cell_refinement 'DENZO and COLLECT'
_computing_data_collection 'DENZO (Otwinowski & Minor, 1997) and COLLECT (Hooft, 1998)'
_computing_data_reduction 'DENZO, SCALEPACK (Otwinowski & Minor, 1997) and COLLECT'
_computing_molecular_graphics 'PLUTON94 (Spek, 1994) and PLATON97 (Spek, 1997)'
_computing_publication_material 'SHELXL97 (Sheldrick, 1997)'
_computing_structure_refinement 'SHELXL97 (Sheldrick, 1997)'
_computing_structure_solution 'SHELXS97 (Sheldrick, 1997)'
_diffrn_ambient_temperature 150(2)
_diffrn_detector_area_resol_mean 9.091
_diffrn_measured_fraction_theta_full 0.995
_diffrn_measured_fraction_theta_max 0.995
_diffrn_measurement_device_type 'Nonius KappaCCD area-detector'
_diffrn_measurement_method '\f and \w scans'
_diffrn_radiation_monochromator graphite
_diffrn_radiation_source 'Nonius FR591 rotating anode'
_diffrn_radiation_type MoK\a
_diffrn_radiation_wavelength 0.71073
_diffrn_reflns_av_R_equivalents 0.1124
_diffrn_reflns_av_sigmaI/netI 0.0907
_diffrn_reflns_limit_h_max 7
_diffrn_reflns_limit_h_min -7
_diffrn_reflns_limit_k_max 19
_diffrn_reflns_limit_k_min -19
_diffrn_reflns_limit_l_max 13
_diffrn_reflns_limit_l_min -13
_diffrn_reflns_number 10396
_diffrn_reflns_theta_full 27.52
_diffrn_reflns_theta_max 27.52
_diffrn_reflns_theta_min 3.37
_diffrn_standards_decay_% 0
_diffrn_standards_number 0
_exptl_absorpt_coefficient_mu 0.532
_exptl_absorpt_correction_T_max 0.948
_exptl_absorpt_correction_T_min 0.826
_exptl_absorpt_correction_type multi-scan
_exptl_absorpt_process_details '(SORTAV; Blessing, 1995)'
_exptl_crystal_colour Yellow
_exptl_crystal_density_diffrn 1.481
_exptl_crystal_density_method 'not measured'
_exptl_crystal_description Prism
_exptl_crystal_F_000 432
_exptl_crystal_size_max 0.20
_exptl_crystal_size_mid 0.20
_exptl_crystal_size_min 0.10
_refine_diff_density_max 0.489
_refine_diff_density_min -0.410
_refine_ls_extinction_method none
_refine_ls_goodness_of_fit_ref 1.018
_refine_ls_hydrogen_treatment constr
_refine_ls_matrix_type full
_refine_ls_number_parameters 109
_refine_ls_number_reflns 2101
_refine_ls_number_restraints 0
_refine_ls_restrained_S_all 1.018
_refine_ls_R_factor_all 0.1293
_refine_ls_R_factor_gt 0.0607
_refine_ls_shift/su_max <0.001
_refine_ls_shift/su_mean <0.001
_refine_ls_structure_factor_coef Fsqd
_refine_ls_weighting_details 'w=1/[\s^2^(Fo^2^)+(0.0802P)^2^] where P=(Fo^2^+2Fc^2^)/3'
_refine_ls_weighting_scheme calc
_refine_ls_wR_factor_gt 0.1328
_refine_ls_wR_factor_ref 0.1602
_reflns_number_gt 1149
_reflns_number_total 2101
_reflns_threshold_expression I>2\s(I)
_cod_data_source_file sk1737.cif
_cod_data_source_block I
_cod_depositor_comments
;
The following automatic conversions were performed:
'_symmetry_cell_setting' value 'Monoclinic' changed to 'monoclinic'
according to '/home/saulius/struct/CIF-dictionaries/cif_core.dic'
dictionary named 'cif_core.dic' version 2.4.1 from 2010-06-29.

Automatic conversion script
Id: cif_fix_enum 1527 2010-12-29 10:47:43Z saulius 

The following automatic conversions were performed:

'_symmetry_cell_setting' value 'Monoclinic' changed to 'monoclinic'
according to /home/saulius/struct/CIF-dictionaries/cif_core.dic
dictionary named 'cif_core.dic' version 2.4.1 from
2010-06-29.

'_exptl_absorpt_correction_type' value 'Multi-scan'
changed to 'multi-scan' according to
/home/saulius/struct/CIF-dictionaries/cif_core.dic dictionary named
'cif_core.dic' version 2.4.1 from 2010-06-29.

Automatic conversion script
Id: cif_fix_values 1715 2011-07-08 13:25:40Z adriana 
;
_cod_original_sg_symbol_H-M 'P 21/n'
_cod_original_formula_sum 'C3 H6 N2 S1'
_cod_database_code 2014234
_cod_database_fobs_code 2014234

loop_
_symmetry_equiv_pos_as_xyz
'x, y, z'
'x+1/2, -y+1/2, z+1/2'
'-x, -y, -z'
'-x-1/2, y-1/2, -z-1/2'

loop_
_atom_site_label
_atom_site_fract_x
_atom_site_fract_y
_atom_site_fract_z
_atom_site_U_iso_or_equiv
_atom_site_adp_type
_atom_site_calc_flag
_atom_site_refinement_flags
_atom_site_occupancy
_atom_site_disorder_assembly
_atom_site_disorder_group
_atom_site_type_symbol
S1A -0.02730(17) 0.06496(7) 0.20321(9) 0.0269(3) Uani d . 1 . . S
C2A 0.1754(6) 0.1438(2) 0.1644(4) 0.0219(8) Uani d . 1 . . C
N21A 0.3725(6) 0.1576(2) 0.2517(3) 0.0295(8) Uani d . 1 . . N
H21A 0.4788 0.1946 0.2348 0.037 Uiso calc R 1 . . H
H22A 0.3949 0.1296 0.3257 0.037 Uiso calc R 1 . . H
N3A 0.1270(5) 0.1808(2) 0.0554(3) 0.0263(8) Uani d . 1 . . N
C4A -0.0968(7) 0.1525(3) -0.0198(4) 0.0271(9) Uani d . 1 . . C
H41A -0.1959 0.2062 -0.0434 0.034 Uiso calc R 1 . . H
H42A -0.0732 0.1238 -0.0996 0.034 Uiso calc R 1 . . H
C5A -0.2206(7) 0.0864(3) 0.0520(4) 0.0309(10) Uani d . 1 . . C
H51A -0.3679 0.1127 0.0655 0.039 Uiso calc R 1 . . H
H52A -0.2554 0.0297 0.0031 0.039 Uiso calc R 1 . . H
S1B 0.77862(17) 0.43581(7) 0.04456(9) 0.0246(3) Uani d . 1 . . S
C2B 0.5938(6) 0.3476(2) 0.0781(4) 0.0228(8) Uani d . 1 . . C
N21B 0.4037(5) 0.3289(2) -0.0124(3) 0.0289(8) Uani d . 1 . . N
H21B 0.3088 0.2856 0.0002 0.036 Uiso calc R 1 . . H
H22B 0.3747 0.3599 -0.0840 0.036 Uiso calc R 1 . . H
N3B 0.6540(5) 0.3076(2) 0.1853(3) 0.0260(8) Uani d . 1 . . N
C4B 0.8603(6) 0.3461(3) 0.2639(4) 0.0270(9) Uani d . 1 . . C
H41B 0.9621 0.2972 0.3062 0.034 Uiso calc R 1 . . H
H42B 0.8163 0.3841 0.3311 0.034 Uiso calc R 1 . . H
C5B 0.9918(7) 0.4032(3) 0.1840(4) 0.0306(10) Uani d . 1 . . C
H51B 1.1178 0.3678 0.1592 0.038 Uiso calc R 1 . . H
H52B 1.0599 0.4571 0.2322 0.038 Uiso calc R 1 . . H

loop_
_atom_site_aniso_label
_atom_site_aniso_U_11
_atom_site_aniso_U_22
_atom_site_aniso_U_33
_atom_site_aniso_U_12
_atom_site_aniso_U_13
_atom_site_aniso_U_23
S1A 0.0240(6) 0.0311(6) 0.0266(6) -0.0060(4) 0.0077(4) 0.0016(4)
C2A 0.020(2) 0.0226(19) 0.024(2) -0.0013(15) 0.0066(17) -0.0004(16)
N21A 0.0234(18) 0.0421(19) 0.0225(18) -0.0074(16) 0.0039(14) 0.0078(15)
N3A 0.0228(18) 0.0346(18) 0.0217(18) -0.0079(14) 0.0049(14) 0.0011(15)
C4A 0.024(2) 0.031(2) 0.026(2) -0.0034(17) 0.0041(17) 0.0014(18)
C5A 0.020(2) 0.043(3) 0.030(2) -0.0073(18) 0.0067(19) 0.0003(19)
S1B 0.0229(6) 0.0269(5) 0.0253(6) 0.0042(4) 0.0079(4) -0.0014(4)
C2B 0.019(2) 0.0241(19) 0.028(2) 0.0016(16) 0.0109(17) 0.0035(17)
N21B 0.0272(19) 0.0346(18) 0.0232(18) 0.0097(14) 0.0014(15) -0.0031(15)
N3B 0.0213(18) 0.0331(18) 0.0229(18) 0.0037(14) 0.0034(15) -0.0018(14)
C4B 0.020(2) 0.032(2) 0.028(2) 0.0064(17) 0.0043(17) -0.0013(18)
C5B 0.024(2) 0.040(2) 0.027(2) 0.0027(18) 0.0037(18) -0.0074(19)

loop_
_atom_type_symbol
_atom_type_description
_atom_type_scat_dispersion_real
_atom_type_scat_dispersion_imag
_atom_type_scat_source
C C 0.0033 0.0016 'International Tables Vol C Tables 4.2.6.8 and 6.1.1.4'
H H 0.0000 0.0000 'International Tables Vol C Tables 4.2.6.8 and 6.1.1.4'
N N 0.0061 0.0033 'International Tables Vol C Tables 4.2.6.8 and 6.1.1.4'
S S 0.1246 0.1234 'International Tables Vol C Tables 4.2.6.8 and 6.1.1.4'

loop_
_geom_angle_atom_site_label_1
_geom_angle_atom_site_label_2
_geom_angle_atom_site_label_3
_geom_angle
C2A S1A C5A 90.24(18)
N3A C2A N21A 124.8(3)
N3A C2A S1A 117.7(3)
N21A C2A S1A 117.5(3)
C2A N21A H21A 120.0
C2A N21A H22A 120.0
H21A N21A H22A 120.0
C2A N3A C4A 112.9(3)
N3A C4A C5A 112.4(3)
N3A C4A H41A 109.1
C5A C4A H41A 109.1
N3A C4A H42A 109.1
C5A C4A H42A 109.1
H41A C4A H42A 107.9
C4A C5A S1A 106.7(3)
C4A C5A H51A 110.4
S1A C5A H51A 110.4
C4A C5A H52A 110.4
S1A C5A H52A 110.4
H51A C5A H52A 108.6
C2B S1B C5B 89.24(18)
N3B C2B N21B 125.8(3)
N3B C2B S1B 117.1(3)
N21B C2B S1B 117.2(3)
C2B N21B H21B 120.0
C2B N21B H22B 120.0
H21B N21B H22B 120.0
C2B N3B C4B 112.5(3)
N3B C4B C5B 110.9(3)
N3B C4B H41B 109.5
C5B C4B H41B 109.5
N3B C4B H42B 109.5
C5B C4B H42B 109.5
H41B C4B H42B 108.0
C4B C5B S1B 105.3(3)
C4B C5B H51B 110.7
S1B C5B H51B 110.7
C4B C5B H52B 110.7
S1B C5B H52B 110.7
H51B C5B H52B 108.8

loop_
_geom_bond_atom_site_label_1
_geom_bond_atom_site_label_2
_geom_bond_site_symmetry_2
_geom_bond_distance
_geom_bond_publ_flag
S1A C2A . 1.782(4) ?
S1A C5A . 1.805(4) ?
C2A N3A . 1.267(5) ?
C2A N21A . 1.348(5) ?
N21A H21A . 0.88 ?
N21A H22A . 0.88 ?
N3A C4A . 1.458(5) ?
C4A C5A . 1.522(5) ?
C4A H41A . 0.99 ?
C4A H42A . 0.99 ?
C5A H51A . 0.99 ?
C5A H52A . 0.99 ?
S1B C2B . 1.786(4) ?
S1B C5B . 1.807(4) ?
C2B N3B . 1.276(5) ?
C2B N21B . 1.351(5) ?
N21B H21B . 0.88 ?
N21B H22B . 0.88 ?
N3B C4B . 1.446(5) ?
C4B C5B . 1.525(5) ?
C4B H41B . 0.99 ?
C4B H42B . 0.99 ?
C5B H51B . 0.99 ?
C5B H52B . 0.99 ?

loop_
_geom_hbond_atom_site_label_D
_geom_hbond_atom_site_label_H
_geom_hbond_atom_site_label_A
_geom_hbond_site_symmetry_A
_geom_hbond_distance_DH
_geom_hbond_distance_HA
_geom_hbond_distance_DA
_geom_hbond_angle_DHA
_geom_hbond_publ_flag
N21A H21A N3B . 0.88 2.09 2.950(5) 164 yes
N21A H22A S1B 2_455 0.88 2.75 3.575(3) 156 yes
N21B H21B N3A . 0.88 2.04 2.916(5) 171 yes
N21B H22B S1A 2_554 0.88 2.70 3.526(3) 156 yes

loop_
_geom_torsion_atom_site_label_1
_geom_torsion_atom_site_label_2
_geom_torsion_atom_site_label_3
_geom_torsion_atom_site_label_4
_geom_torsion
C5A S1A C2A N3A -2.7(3)
C5A S1A C2A N21A 179.3(3)
N21A C2A N3A C4A 179.2(4)
S1A C2A N3A C4A 1.4(4)
C2A N3A C4A C5A 1.0(5)
N3A C4A C5A S1A -2.8(4)
C2A S1A C5A C4A 2.9(3)
C5B S1B C2B N3B 9.6(3)
C5B S1B C2B N21B -170.0(3)
N21B C2B N3B C4B -177.2(4)
S1B C2B N3B C4B 3.3(4)
C2B N3B C4B C5B -17.9(5)
N3B C4B C5B S1B 23.4(4)
C2B S1B C5B C4B -17.7(3)

loop_
_cod_related_entry_id
_cod_related_entry_database
_cod_related_entry_code
1 ChemSpider 14923
